data_4117431
loop_
_publ_author_name
'Javeed Akhtar'
'Masood Akhtar'
'Mohammad Azad Malik'
'Paul O'Brien'
'James Raftery'

_publ_contact_author_address
; 
Department of Chemistry 
University of Manchester 
Manchester M13 9PL 
England  UK 
;
_publ_contact_author_email jrtest@spec.ch.man.ac.uk
_publ_contact_author_fax 44(161)275-4734
_publ_contact_author_name 'Raftery, James'
_publ_contact_author_phone 44(161)275-4700
_publ_section_title
;
 A Single-Source Precursor Route to Unusual PbSe Nanostructures by a
 Solution-Liquid-Solid Method
;
_journal_name_full 'Journal of the American Chemical Society'
_journal_page_first 2485
_journal_page_last 2487
_journal_paper_doi 10.1021/ja209831n
_journal_volume 134
_journal_year 2012
_chemical_formula_sum 'C16 H18 N2 O Se'
_chemical_formula_weight 333.28
_chemical_name_systematic
; 
 ? 
;
_space_group_IT_number 2
_symmetry_cell_setting triclinic
_symmetry_space_group_name_Hall '-P 1'
_symmetry_space_group_name_H-M 'P -1'
_atom_sites_solution_hydrogens geom
_atom_sites_solution_primary direct
_atom_sites_solution_secondary difmap
_audit_creation_method SHELXL-97
_cell_angle_alpha 72.6300(10)
_cell_angle_beta 85.2970(10)
_cell_angle_gamma 66.5000(10)
_cell_formula_units_Z 4
_cell_length_a 11.1943(8)
_cell_length_b 11.2670(8)
_cell_length_c 13.5411(10)
_cell_measurement_reflns_used 4564
_cell_measurement_temperature 100(2)
_cell_measurement_theta_max 28.2725
_cell_measurement_theta_min 2.205
_cell_volume 1493.47(19)
_computing_cell_refinement 'Bruker SMART'
_computing_data_collection 'Bruker SMART'
_computing_data_reduction 'Bruker SAINT'
_computing_molecular_graphics 'Bruker SHELXTL'
_computing_publication_material 'Bruker SHELXTL'
_computing_structure_refinement 'SHELXL-97 (Sheldrick, 1997)'
_computing_structure_solution 'SHELXS-97 (Sheldrick, 1990)'
_diffrn_ambient_temperature 100(2)
_diffrn_measured_fraction_theta_full 0.993
_diffrn_measured_fraction_theta_max 0.920
_diffrn_measurement_device_type 'CCD area detector'
_diffrn_measurement_method 'phi and omega scans'
_diffrn_radiation_monochromator graphite
_diffrn_radiation_source 'fine-focus sealed tube'
_diffrn_radiation_type MoK\a
_diffrn_radiation_wavelength 0.71073
_diffrn_reflns_av_R_equivalents 0.0229
_diffrn_reflns_av_sigmaI/netI 0.0392
_diffrn_reflns_limit_h_max 14
_diffrn_reflns_limit_h_min -14
_diffrn_reflns_limit_k_max 14
_diffrn_reflns_limit_k_min -15
_diffrn_reflns_limit_l_max 17
_diffrn_reflns_limit_l_min -17
_diffrn_reflns_number 13003
_diffrn_reflns_theta_full 25.00
_diffrn_reflns_theta_max 28.24
_diffrn_reflns_theta_min 1.58
_exptl_absorpt_coefficient_mu 2.511
_exptl_absorpt_correction_T_max 0.9285
_exptl_absorpt_correction_T_min 0.729539
_exptl_absorpt_correction_type multi-scan
_exptl_absorpt_process_details SADABS
_exptl_crystal_colour yellow
_exptl_crystal_density_diffrn 1.482
_exptl_crystal_description plate
_exptl_crystal_F_000 680
_exptl_crystal_size_max 0.35
_exptl_crystal_size_mid 0.20
_exptl_crystal_size_min 0.03
_refine_diff_density_max 0.670
_refine_diff_density_min -0.403
_refine_diff_density_rms 0.090
_refine_ls_extinction_method none
_refine_ls_goodness_of_fit_ref 1.126
_refine_ls_hydrogen_treatment mixed
_refine_ls_matrix_type full
_refine_ls_number_parameters 373
_refine_ls_number_reflns 6788
_refine_ls_number_restraints 0
_refine_ls_restrained_S_all 1.126
_refine_ls_R_factor_all 0.0477
_refine_ls_R_factor_gt 0.0406
_refine_ls_shift/su_max 0.001
_refine_ls_shift/su_mean 0.000
_refine_ls_structure_factor_coef Fsqd
_refine_ls_weighting_details 'calc w=1/[\s^2^(Fo^2^)+(0.0308P)^2^+1.9235P] where P=(Fo^2^+2Fc^2^)/3'
_refine_ls_weighting_scheme calc
_refine_ls_wR_factor_gt 0.0854
_refine_ls_wR_factor_ref 0.0895
_reflns_number_gt 5990
_reflns_number_total 6788
_reflns_threshold_expression >2sigma(I)
_cod_data_source_file ja209831n_si_002.cif
_cod_data_source_block s3113ma
_cod_database_code 4117431

loop_
_symmetry_equiv_pos_as_xyz
'x, y, z'
'-x, -y, -z'

loop_
_atom_site_label
_atom_site_type_symbol
_atom_site_fract_x
_atom_site_fract_y
_atom_site_fract_z
_atom_site_U_iso_or_equiv
_atom_site_adp_type
_atom_site_occupancy
_atom_site_symmetry_multiplicity
_atom_site_calc_flag
_atom_site_refinement_flags
C1 C 0.3083(3) 0.0090(3) 0.9153(2) 0.0127(5) Uani 1 1 d .
C2 C 0.3047(3) 0.0926(3) 0.9727(2) 0.0139(5) Uani 1 1 d .
H2 H 0.2714 0.1877 0.9412 0.017 Uiso 1 1 calc R
C3 C 0.3497(3) 0.0399(3) 1.0775(2) 0.0128(5) Uani 1 1 d .
C4 C 0.3448(3) 0.1257(3) 1.1376(2) 0.0166(6) Uani 1 1 d .
H4 H 0.3131 0.2208 1.1067 0.020 Uiso 1 1 calc R
C5 C 0.3855(3) 0.0718(3) 1.2398(2) 0.0183(6) Uani 1 1 d .
H5 H 0.3822 0.1297 1.2795 0.022 Uiso 1 1 calc R
C6 C 0.4326(3) -0.0697(3) 1.2868(2) 0.0187(6) Uani 1 1 d .
H6 H 0.4598 -0.1062 1.3580 0.022 Uiso 1 1 calc R
C7 C 0.4390(3) -0.1542(3) 1.2303(2) 0.0168(6) Uani 1 1 d .
H7 H 0.4709 -0.2490 1.2627 0.020 Uiso 1 1 calc R
C8 C 0.3986(3) -0.1023(3) 1.1240(2) 0.0139(5) Uani 1 1 d .
C9 C 0.4055(3) -0.1869(3) 1.0623(2) 0.0166(6) Uani 1 1 d .
H9 H 0.4405 -0.2823 1.0920 0.020 Uiso 1 1 calc R
C10 C 0.3626(3) -0.1330(3) 0.9612(2) 0.0159(6) Uani 1 1 d .
H10 H 0.3692 -0.1913 0.9209 0.019 Uiso 1 1 calc R
C11 C 0.2446(3) 0.0734(3) 0.8099(2) 0.0137(5) Uani 1 1 d .
C12 C 0.2218(3) 0.0435(3) 0.6429(2) 0.0161(6) Uani 1 1 d .
C13 C 0.0041(3) 0.0703(3) 0.7153(2) 0.0216(6) Uani 1 1 d .
H13A H -0.0643 0.1590 0.7161 0.026 Uiso 1 1 calc R
H13B H 0.0537 0.0291 0.7826 0.026 Uiso 1 1 calc R
C14 C -0.0598(3) -0.0206(4) 0.7019(3) 0.0279(7) Uani 1 1 d .
H14A H -0.1083 0.0195 0.6350 0.042 Uiso 1 1 calc R
H14B H -0.1198 -0.0300 0.7578 0.042 Uiso 1 1 calc R
H14C H 0.0075 -0.1099 0.7042 0.042 Uiso 1 1 calc R
C15 C 0.0279(3) 0.1818(3) 0.5308(2) 0.0238(7) Uani 1 1 d .
H15A H -0.0563 0.1748 0.5238 0.029 Uiso 1 1 calc R
H15B H 0.0829 0.1543 0.4739 0.029 Uiso 1 1 calc R
C16 C 0.0040(3) 0.3267(3) 0.5226(3) 0.0279(7) Uani 1 1 d .
H16A H -0.0459 0.3518 0.5813 0.042 Uiso 1 1 calc R
H16B H -0.0452 0.3870 0.4578 0.042 Uiso 1 1 calc R
H16C H 0.0878 0.3350 0.5234 0.042 Uiso 1 1 calc R
C17 C 0.2720(3) 0.5380(3) 0.7873(2) 0.0142(5) Uani 1 1 d .
C18 C 0.2773(3) 0.4514(3) 0.7328(2) 0.0147(5) Uani 1 1 d .
H18 H 0.2645 0.3708 0.7673 0.018 Uiso 1 1 calc R
C19 C 0.3014(3) 0.4801(3) 0.6260(2) 0.0143(5) Uani 1 1 d .
C20 C 0.3139(3) 0.3890(3) 0.5686(2) 0.0172(6) Uani 1 1 d .
H20 H 0.3046 0.3063 0.6021 0.021 Uiso 1 1 calc R
C21 C 0.3390(3) 0.4194(3) 0.4657(2) 0.0189(6) Uani 1 1 d .
H21 H 0.3481 0.3573 0.4283 0.023 Uiso 1 1 calc R
C22 C 0.3515(3) 0.5432(3) 0.4144(2) 0.0213(6) Uani 1 1 d .
H22 H 0.3686 0.5636 0.3428 0.026 Uiso 1 1 calc R
C23 C 0.3393(3) 0.6338(3) 0.4671(2) 0.0189(6) Uani 1 1 d .
H23 H 0.3468 0.7169 0.4317 0.023 Uiso 1 1 calc R
C24 C 0.3156(3) 0.6038(3) 0.5745(2) 0.0143(5) Uani 1 1 d .
C25 C 0.3057(3) 0.6939(3) 0.6322(2) 0.0167(6) Uani 1 1 d .
H25 H 0.3129 0.7775 0.5982 0.020 Uiso 1 1 calc R
C26 C 0.2859(3) 0.6614(3) 0.7359(2) 0.0168(6) Uani 1 1 d .
H26 H 0.2813 0.7216 0.7739 0.020 Uiso 1 1 calc R
C27 C 0.2459(3) 0.5019(3) 0.9001(2) 0.0142(5) Uani 1 1 d .
C28 C 0.2776(3) 0.5313(3) 1.0659(2) 0.0130(5) Uani 1 1 d .
C29 C 0.0454(3) 0.6826(3) 1.0215(2) 0.0182(6) Uani 1 1 d .
H29A H -0.0366 0.6768 1.0511 0.022 Uiso 1 1 calc R
H29B H 0.0561 0.6600 0.9552 0.022 Uiso 1 1 calc R
C30 C 0.0371(3) 0.8256(3) 1.0016(3) 0.0241(7) Uani 1 1 d .
H30A H 0.0315 0.8462 1.0676 0.036 Uiso 1 1 calc R
H30B H -0.0406 0.8895 0.9575 0.036 Uiso 1 1 calc R
H30C H 0.1150 0.8334 0.9667 0.036 Uiso 1 1 calc R
C31 C 0.1245(3) 0.5560(3) 1.2042(2) 0.0212(6) Uani 1 1 d .
H31A H 0.0473 0.6336 1.2143 0.025 Uiso 1 1 calc R
H31B H 0.1984 0.5443 1.2468 0.025 Uiso 1 1 calc R
C32 C 0.0963(3) 0.4294(4) 1.2395(3) 0.0315(8) Uani 1 1 d .
H32A H 0.0219 0.4417 1.1984 0.047 Uiso 1 1 calc R
H32B H 0.0757 0.4122 1.3129 0.047 Uiso 1 1 calc R
H32C H 0.1730 0.3524 1.2301 0.047 Uiso 1 1 calc R
N1 N 0.2733(2) -0.0107(3) 0.74580(19) 0.0155(5) Uani 1 1 d .
N2 N 0.0931(2) 0.0910(3) 0.63110(18) 0.0171(5) Uani 1 1 d .
N3 N 0.2953(2) 0.5566(2) 0.95843(18) 0.0140(5) Uani 1 1 d .
N4 N 0.1567(2) 0.5843(2) 1.09405(18) 0.0158(5) Uani 1 1 d .
O1 O 0.16773(19) 0.19099(19) 0.78149(15) 0.0176(4) Uani 1 1 d .
O2 O 0.1845(2) 0.4325(2) 0.93825(15) 0.0171(4) Uani 1 1 d .
Se1 Se 0.33661(3) 0.04196(3) 0.53856(2) 0.01811(8) Uani 1 1 d .
Se2 Se 0.42085(3) 0.43416(3) 1.15616(2) 0.01459(8) Uani 1 1 d .
H3N H 0.371(4) 0.557(4) 0.937(3) 0.029(10) Uiso 1 1 d .
H1N H 0.344(4) -0.064(4) 0.751(3) 0.024(10) Uiso 1 1 d .

loop_
_atom_site_aniso_label
_atom_site_aniso_U_11
_atom_site_aniso_U_22
_atom_site_aniso_U_33
_atom_site_aniso_U_23
_atom_site_aniso_U_13
_atom_site_aniso_U_12
C1 0.0102(12) 0.0136(13) 0.0132(13) -0.0031(10) 0.0014(10) -0.0041(10)
C2 0.0139(13) 0.0126(13) 0.0156(13) -0.0040(11) 0.0016(10) -0.0059(10)
C3 0.0117(13) 0.0131(13) 0.0150(13) -0.0053(10) 0.0024(10) -0.0057(10)
C4 0.0156(14) 0.0152(14) 0.0186(14) -0.0043(11) 0.0014(11) -0.0062(11)
C5 0.0184(14) 0.0214(15) 0.0175(14) -0.0081(12) 0.0001(11) -0.0085(12)
C6 0.0176(14) 0.0226(15) 0.0137(14) -0.0012(11) -0.0012(11) -0.0082(12)
C7 0.0141(13) 0.0158(14) 0.0166(14) -0.0002(11) 0.0005(11) -0.0052(11)
C8 0.0094(12) 0.0142(13) 0.0166(14) -0.0026(11) 0.0028(10) -0.0048(10)
C9 0.0163(14) 0.0122(13) 0.0196(14) -0.0025(11) -0.0004(11) -0.0053(11)
C10 0.0154(14) 0.0135(13) 0.0209(14) -0.0080(11) 0.0025(11) -0.0061(11)
C11 0.0126(13) 0.0152(13) 0.0168(14) -0.0064(11) 0.0031(10) -0.0083(11)
C12 0.0198(14) 0.0148(13) 0.0171(14) -0.0077(11) 0.0016(11) -0.0081(11)
C13 0.0181(15) 0.0307(17) 0.0205(15) -0.0100(13) 0.0052(12) -0.0131(13)
C14 0.0246(17) 0.039(2) 0.0300(18) -0.0135(15) 0.0053(14) -0.0207(15)
C15 0.0207(15) 0.0346(18) 0.0166(15) -0.0080(13) -0.0022(12) -0.0106(13)
C16 0.0223(16) 0.0314(18) 0.0235(17) -0.0027(14) -0.0001(13) -0.0076(14)
C17 0.0121(13) 0.0158(13) 0.0141(13) -0.0042(11) 0.0007(10) -0.0050(11)
C18 0.0135(13) 0.0133(13) 0.0161(14) -0.0029(11) -0.0003(10) -0.0049(10)
C19 0.0112(13) 0.0168(14) 0.0152(13) -0.0060(11) 0.0004(10) -0.0050(11)
C20 0.0159(14) 0.0154(14) 0.0206(15) -0.0057(11) -0.0010(11) -0.0058(11)
C21 0.0177(14) 0.0215(15) 0.0189(15) -0.0100(12) -0.0017(11) -0.0057(12)
C22 0.0205(15) 0.0304(17) 0.0130(14) -0.0063(12) 0.0001(11) -0.0100(13)
C23 0.0177(14) 0.0212(15) 0.0171(14) -0.0032(12) -0.0015(11) -0.0084(12)
C24 0.0116(13) 0.0152(13) 0.0149(13) -0.0032(11) -0.0010(10) -0.0046(10)
C25 0.0173(14) 0.0128(13) 0.0191(14) -0.0013(11) -0.0016(11) -0.0071(11)
C26 0.0156(14) 0.0154(14) 0.0206(14) -0.0067(11) -0.0007(11) -0.0061(11)
C27 0.0124(13) 0.0149(13) 0.0159(13) -0.0067(11) 0.0010(10) -0.0045(10)
C28 0.0138(13) 0.0125(13) 0.0158(13) -0.0057(11) 0.0021(10) -0.0073(10)
C29 0.0111(13) 0.0204(15) 0.0224(15) -0.0088(12) -0.0004(11) -0.0034(11)
C30 0.0203(15) 0.0220(16) 0.0273(17) -0.0033(13) 0.0016(13) -0.0086(13)
C31 0.0153(14) 0.0316(17) 0.0151(14) -0.0102(13) 0.0066(11) -0.0062(12)
C32 0.0269(18) 0.039(2) 0.0224(17) -0.0013(15) 0.0054(14) -0.0122(15)
N1 0.0147(12) 0.0160(12) 0.0152(12) -0.0066(10) 0.0015(9) -0.0042(10)
N2 0.0167(12) 0.0247(13) 0.0136(12) -0.0088(10) 0.0023(9) -0.0100(10)
N3 0.0129(11) 0.0193(12) 0.0133(11) -0.0070(9) 0.0042(9) -0.0089(10)
N4 0.0143(12) 0.0177(12) 0.0171(12) -0.0085(10) 0.0032(9) -0.0062(10)
O1 0.0190(10) 0.0150(10) 0.0175(10) -0.0053(8) -0.0008(8) -0.0046(8)
O2 0.0202(10) 0.0180(10) 0.0176(10) -0.0067(8) 0.0035(8) -0.0116(8)
Se1 0.01968(16) 0.02140(16) 0.01682(15) -0.00902(12) 0.00558(11) -0.01008(12)
Se2 0.01297(14) 0.01734(15) 0.01369(14) -0.00546(11) 0.00134(10) -0.00565(11)

loop_
_atom_type_symbol
_atom_type_description
_atom_type_scat_dispersion_real
_atom_type_scat_dispersion_imag
_atom_type_scat_source
C C 0.0033 0.0016 'International Tables Vol C Tables 4.2.6.8 and 6.1.1.4'
H H 0.0000 0.0000 'International Tables Vol C Tables 4.2.6.8 and 6.1.1.4'
N N 0.0061 0.0033 'International Tables Vol C Tables 4.2.6.8 and 6.1.1.4'
O O 0.0106 0.0060 'International Tables Vol C Tables 4.2.6.8 and 6.1.1.4'
Se Se -0.0929 2.2259 'International Tables Vol C Tables 4.2.6.8 and 6.1.1.4'

loop_
_geom_angle_atom_site_label_1
_geom_angle_atom_site_label_2
_geom_angle_atom_site_label_3
_geom_angle
C2 C1 C10 119.3(3)
C2 C1 C11 117.7(2)
C10 C1 C11 122.8(2)
C1 C2 C3 121.3(2)
C1 C2 H2 119.3
C3 C2 H2 119.3
C2 C3 C8 118.9(2)
C2 C3 C4 121.6(2)
C8 C3 C4 119.5(3)
C5 C4 C3 120.3(3)
C5 C4 H4 119.9
C3 C4 H4 119.9
C4 C5 C6 120.4(3)
C4 C5 H5 119.8
C6 C5 H5 119.8
C7 C6 C5 120.3(3)
C7 C6 H6 119.8
C5 C6 H6 119.8
C6 C7 C8 120.9(3)
C6 C7 H7 119.5
C8 C7 H7 119.5
C7 C8 C3 118.6(3)
C7 C8 C9 122.6(3)
C3 C8 C9 118.8(3)
C10 C9 C8 120.9(3)
C10 C9 H9 119.6
C8 C9 H9 119.6
C9 C10 C1 120.7(3)
C9 C10 H10 119.6
C1 C10 H10 119.6
O1 C11 N1 121.4(3)
O1 C11 C1 122.5(2)
N1 C11 C1 116.1(2)
N2 C12 N1 116.2(3)
N2 C12 Se1 126.0(2)
N1 C12 Se1 117.8(2)
N2 C13 C14 111.7(2)
N2 C13 H13A 109.3
C14 C13 H13A 109.3
N2 C13 H13B 109.3
C14 C13 H13B 109.3
H13A C13 H13B 107.9
C13 C14 H14A 109.5
C13 C14 H14B 109.5
H14A C14 H14B 109.5
C13 C14 H14C 109.5
H14A C14 H14C 109.5
H14B C14 H14C 109.5
N2 C15 C16 110.2(2)
N2 C15 H15A 109.6
C16 C15 H15A 109.6
N2 C15 H15B 109.6
C16 C15 H15B 109.6
H15A C15 H15B 108.1
C15 C16 H16A 109.5
C15 C16 H16B 109.5
H16A C16 H16B 109.5
C15 C16 H16C 109.5
H16A C16 H16C 109.5
H16B C16 H16C 109.5
C18 C17 C26 120.2(3)
C18 C17 C27 118.4(2)
C26 C17 C27 121.4(2)
C17 C18 C19 121.0(3)
C17 C18 H18 119.5
C19 C18 H18 119.5
C18 C19 C20 122.2(3)
C18 C19 C24 118.8(2)
C20 C19 C24 119.0(3)
C21 C20 C19 120.6(3)
C21 C20 H20 119.7
C19 C20 H20 119.7
C20 C21 C22 120.3(3)
C20 C21 H21 119.9
C22 C21 H21 119.9
C23 C22 C21 120.7(3)
C23 C22 H22 119.6
C21 C22 H22 119.6
C22 C23 C24 120.2(3)
C22 C23 H23 119.9
C24 C23 H23 119.9
C23 C24 C25 121.8(3)
C23 C24 C19 119.2(3)
C25 C24 C19 119.1(2)
C26 C25 C24 120.7(3)
C26 C25 H25 119.7
C24 C25 H25 119.7
C25 C26 C17 120.2(3)
C25 C26 H26 119.9
C17 C26 H26 119.9
O2 C27 N3 122.3(3)
O2 C27 C17 123.1(2)
N3 C27 C17 114.6(2)
N4 C28 N3 116.1(2)
N4 C28 Se2 124.6(2)
N3 C28 Se2 119.26(19)
N4 C29 C30 110.8(2)
N4 C29 H29A 109.5
C30 C29 H29A 109.5
N4 C29 H29B 109.5
C30 C29 H29B 109.5
H29A C29 H29B 108.1
C29 C30 H30A 109.5
C29 C30 H30B 109.5
H30A C30 H30B 109.5
C29 C30 H30C 109.5
H30A C30 H30C 109.5
H30B C30 H30C 109.5
N4 C31 C32 110.8(3)
N4 C31 H31A 109.5
C32 C31 H31A 109.5
N4 C31 H31B 109.5
C32 C31 H31B 109.5
H31A C31 H31B 108.1
C31 C32 H32A 109.5
C31 C32 H32B 109.5
H32A C32 H32B 109.5
C31 C32 H32C 109.5
H32A C32 H32C 109.5
H32B C32 H32C 109.5
C11 N1 C12 119.8(2)
C11 N1 H1N 116(3)
C12 N1 H1N 112(3)
C12 N2 C15 120.1(2)
C12 N2 C13 124.9(2)
C15 N2 C13 114.8(2)
C27 N3 C28 120.8(2)
C27 N3 H3N 111(2)
C28 N3 H3N 117(2)
C28 N4 C31 121.1(2)
C28 N4 C29 124.2(2)
C31 N4 C29 114.5(2)

loop_
_geom_bond_atom_site_label_1
_geom_bond_atom_site_label_2
_geom_bond_distance
C1 C2 1.376(4)
C1 C10 1.418(4)
C1 C11 1.487(4)
C2 C3 1.412(4)
C2 H2 0.9500
C3 C8 1.420(4)
C3 C4 1.421(4)
C4 C5 1.369(4)
C4 H4 0.9500
C5 C6 1.416(4)
C5 H5 0.9500
C6 C7 1.367(4)
C6 H6 0.9500
C7 C8 1.418(4)
C7 H7 0.9500
C8 C9 1.421(4)
C9 C10 1.361(4)
C9 H9 0.9500
C10 H10 0.9500
C11 O1 1.218(3)
C11 N1 1.398(3)
C12 N2 1.326(4)
C12 N1 1.410(4)
C12 Se1 1.830(3)
C13 N2 1.478(4)
C13 C14 1.520(4)
C13 H13A 0.9900
C13 H13B 0.9900
C14 H14A 0.9800
C14 H14B 0.9800
C14 H14C 0.9800
C15 N2 1.471(4)
C15 C16 1.517(5)
C15 H15A 0.9900
C15 H15B 0.9900
C16 H16A 0.9800
C16 H16B 0.9800
C16 H16C 0.9800
C17 C18 1.370(4)
C17 C26 1.421(4)
C17 C27 1.495(4)
C18 C19 1.412(4)
C18 H18 0.9500
C19 C20 1.422(4)
C19 C24 1.425(4)
C20 C21 1.366(4)
C20 H20 0.9500
C21 C22 1.418(4)
C21 H21 0.9500
C22 C23 1.370(4)
C22 H22 0.9500
C23 C24 1.419(4)
C23 H23 0.9500
C24 C25 1.422(4)
C25 C26 1.364(4)
C25 H25 0.9500
C26 H26 0.9500
C27 O2 1.216(3)
C27 N3 1.394(3)
C28 N4 1.319(3)
C28 N3 1.410(3)
C28 Se2 1.841(3)
C29 N4 1.481(4)
C29 C30 1.517(4)
C29 H29A 0.9900
C29 H29B 0.9900
C30 H30A 0.9800
C30 H30B 0.9800
C30 H30C 0.9800
C31 N4 1.476(4)
C31 C32 1.512(5)
C31 H31A 0.9900
C31 H31B 0.9900
C32 H32A 0.9800
C32 H32B 0.9800
C32 H32C 0.9800
N1 H1N 0.77(4)
N3 H3N 0.87(4)

loop_
_geom_torsion_atom_site_label_1
_geom_torsion_atom_site_label_2
_geom_torsion_atom_site_label_3
_geom_torsion_atom_site_label_4
_geom_torsion
C10 C1 C2 C3 -2.3(4)
C11 C1 C2 C3 172.8(2)
C1 C2 C3 C8 -0.4(4)
C1 C2 C3 C4 -179.2(3)
C2 C3 C4 C5 178.1(3)
C8 C3 C4 C5 -0.7(4)
C3 C4 C5 C6 -0.2(4)
C4 C5 C6 C7 0.6(4)
C5 C6 C7 C8 -0.1(4)
C6 C7 C8 C3 -0.8(4)
C6 C7 C8 C9 179.1(3)
C2 C3 C8 C7 -177.6(2)
C4 C3 C8 C7 1.2(4)
C2 C3 C8 C9 2.5(4)
C4 C3 C8 C9 -178.7(2)
C7 C8 C9 C10 178.3(3)
C3 C8 C9 C10 -1.9(4)
C8 C9 C10 C1 -0.9(4)
C2 C1 C10 C9 3.0(4)
C11 C1 C10 C9 -171.8(3)
C2 C1 C11 O1 -16.0(4)
C10 C1 C11 O1 159.0(3)
C2 C1 C11 N1 166.9(2)
C10 C1 C11 N1 -18.2(4)
C26 C17 C18 C19 2.5(4)
C27 C17 C18 C19 179.9(2)
C17 C18 C19 C20 176.8(3)
C17 C18 C19 C24 -2.3(4)
C18 C19 C20 C21 -179.1(3)
C24 C19 C20 C21 0.0(4)
C19 C20 C21 C22 -0.7(4)
C20 C21 C22 C23 0.3(4)
C21 C22 C23 C24 0.8(4)
C22 C23 C24 C25 178.4(3)
C22 C23 C24 C19 -1.5(4)
C18 C19 C24 C23 -179.7(3)
C20 C19 C24 C23 1.1(4)
C18 C19 C24 C25 0.4(4)
C20 C19 C24 C25 -178.8(3)
C23 C24 C25 C26 -178.4(3)
C19 C24 C25 C26 1.5(4)
C24 C25 C26 C17 -1.4(4)
C18 C17 C26 C25 -0.6(4)
C27 C17 C26 C25 -178.0(3)
C18 C17 C27 O2 -27.6(4)
C26 C17 C27 O2 149.8(3)
C18 C17 C27 N3 153.7(3)
C26 C17 C27 N3 -28.9(4)
O1 C11 N1 C12 5.7(4)
C1 C11 N1 C12 -177.1(2)
N2 C12 N1 C11 -64.5(3)
Se1 C12 N1 C11 115.6(2)
N1 C12 N2 C15 163.1(2)
Se1 C12 N2 C15 -17.1(4)
N1 C12 N2 C13 -10.9(4)
Se1 C12 N2 C13 168.9(2)
C16 C15 N2 C12 -84.8(3)
C16 C15 N2 C13 89.8(3)
C14 C13 N2 C12 -111.9(3)
C14 C13 N2 C15 73.8(3)
O2 C27 N3 C28 1.1(4)
C17 C27 N3 C28 179.8(2)
N4 C28 N3 C27 -67.0(3)
Se2 C28 N3 C27 115.1(2)
N3 C28 N4 C31 175.2(2)
Se2 C28 N4 C31 -7.1(4)
N3 C28 N4 C29 -9.5(4)
Se2 C28 N4 C29 168.3(2)
C32 C31 N4 C28 -88.1(3)
C32 C31 N4 C29 96.2(3)
C30 C29 N4 C28 -84.6(3)
C30 C29 N4 C31 91.0(3)
